data_4028324
loop_
_publ_author_name
'Xiang-Wei Liu'
'Chao Wang'
'Yan Yan'
'Yong-Qiang Wang'
'Jian Sun'

_publ_contact_author_name
;
;
_publ_section_title
;
 An Organocatalyst Bearing Stereogenic Carbon and Sulfur Centers as an
 Efficient Promoter for Enantioselective Hydrosilylation of
 1,4-Benzooxazines
;
_journal_name_full 'Journal of Organic Chemistry'
_journal_page_first 6276
_journal_page_last 6280
_journal_paper_doi 10.1021/jo400187e
_journal_volume 78
_journal_year 2013
_chemical_absolute_configuration ad
_chemical_formula_moiety 'C20 H26 N2 O2 S'
_chemical_formula_sum 'C20 H26 N2 O2 S'
_chemical_formula_weight 358.49
_chemical_name_systematic
;
 ? 
;
_space_group_crystal_system orthorhombic
_space_group_IT_number 19
_space_group_name_Hall 'P 2ac 2ab'
_space_group_name_H-M_alt 'P 21 21 21'
_symmetry_space_group_name_Hall 'P 2ac 2ab'
_symmetry_space_group_name_H-M 'P 21 21 21'
_atom_sites_solution_hydrogens geom
_atom_sites_solution_primary direct
_atom_sites_solution_secondary difmap
_audit_creation_date 2012-07-10
_audit_creation_method
;
  Olex2 1.1
  (compiled 2011.11.01 svn.r2039, GUI svn.r3906)
;
_cell_angle_alpha 90.00
_cell_angle_beta 90.00
_cell_angle_gamma 90.00
_cell_formula_units_Z 4
_cell_length_a 10.0113(5)
_cell_length_b 11.3161(6)
_cell_length_c 17.9297(9)
_cell_measurement_reflns_used 1465
_cell_measurement_temperature 293(2)
_cell_measurement_theta_max 29.1357
_cell_measurement_theta_min 2.8929
_cell_volume 2031.24(18)
_computing_cell_refinement
;
CrysAlisPro, Agilent Technologies,
Version 1.171.35.21 (release 20-01-2012 CrysAlis171 .NET)
(compiled Jan 23 2012,18:06:46)
;
_computing_data_collection
;
CrysAlisPro, Agilent Technologies,
Version 1.171.35.21 (release 20-01-2012 CrysAlis171 .NET)
(compiled Jan 23 2012,18:06:46)
;
_computing_data_reduction
;
CrysAlisPro, Agilent Technologies,
Version 1.171.35.21 (release 20-01-2012 CrysAlis171 .NET)
(compiled Jan 23 2012,18:06:46)
;
_computing_molecular_graphics
;
O. V. Dolomanov, L. J. Bourhis, R. J. Gildea, J. A. K. Howard and H. Puschmann,
OLEX2: a complete structure solution, refinement and analysis program.
J. Appl. Cryst. (2009). 42, 339-341.
;
_computing_publication_material
;
O. V. Dolomanov, L. J. Bourhis, R. J. Gildea, J. A. K. Howard and H. Puschmann,
OLEX2: a complete structure solution, refinement and analysis program.
J. Appl. Cryst. (2009). 42, 339-341.
;
_computing_structure_refinement
;
SHELXL, G.M. Sheldrick, Acta Cryst.
2008). A64, 112-122
;
_computing_structure_solution
;
SHELXS, G.M. Sheldrick, Acta Cryst.
(2008). A64, 112-122
;
_diffrn_ambient_temperature 293.15
_diffrn_detector_area_resol_mean 16.0874
_diffrn_measured_fraction_theta_full 0.998
_diffrn_measured_fraction_theta_max 0.998
_diffrn_measurement_details
;
  1 omega  -82.00  -14.00   1.0000    8.0000
omega____ theta____ kappa____ phi______ frames
    -      -16.8924  -57.0000   30.0000 68

  2 omega  -23.00    3.00   1.0000    8.0000
omega____ theta____ kappa____ phi______ frames
    -       20.0174  -99.0000  -60.0000 26

  3 omega    0.00   46.00   1.0000    8.0000
omega____ theta____ kappa____ phi______ frames
    -       20.0174  -77.0000 -120.0000 46
;
_diffrn_measurement_device_type 'Xcalibur, Eos'
_diffrn_measurement_method '\w scans'
_diffrn_orient_matrix_UB_11 0.0116857000
_diffrn_orient_matrix_UB_12 -0.0242914000
_diffrn_orient_matrix_UB_13 0.0359030000
_diffrn_orient_matrix_UB_21 0.0069886000
_diffrn_orient_matrix_UB_22 0.0577696000
_diffrn_orient_matrix_UB_23 0.0148402000
_diffrn_orient_matrix_UB_31 -0.0694916000
_diffrn_orient_matrix_UB_32 0.0016971000
_diffrn_orient_matrix_UB_33 0.0075379000
_diffrn_radiation_monochromator graphite
_diffrn_radiation_type 'Mo K\a'
_diffrn_radiation_wavelength 0.7107
_diffrn_reflns_av_R_equivalents 0.0190
_diffrn_reflns_av_unetI/netI 0.0548
_diffrn_reflns_limit_h_max 11
_diffrn_reflns_limit_h_min -12
_diffrn_reflns_limit_k_max 8
_diffrn_reflns_limit_k_min -14
_diffrn_reflns_limit_l_max 7
_diffrn_reflns_limit_l_min -22
_diffrn_reflns_number 5523
_diffrn_reflns_theta_full 26.37
_diffrn_reflns_theta_max 26.37
_diffrn_reflns_theta_min 2.90
_diffrn_source 'Enhance (Mo) x-ray Source'
_diffrn_source_current n/a
_diffrn_source_voltage n/a
_exptl_absorpt_coefficient_mu 0.174
_exptl_absorpt_correction_T_max 1.00000
_exptl_absorpt_correction_T_min 0.99278
_exptl_absorpt_correction_type multi-scan
_exptl_absorpt_process_details
;
CrysAlisPro, Agilent Technologies,
Version 1.171.35.21 (release 20-01-2012 CrysAlis171 .NET)
(compiled Jan 23 2012,18:06:46)
empirical absorption correction using spherical harmonics,
 implemented in SCALE3 ABSPACK scaling algorithm.
;
_exptl_crystal_colour colorless
_exptl_crystal_density_diffrn 1.172
_exptl_crystal_description block
_exptl_crystal_F_000 768
_exptl_crystal_size_max 0.40
_exptl_crystal_size_mid 0.38
_exptl_crystal_size_min 0.35
_refine_diff_density_max 0.212
_refine_diff_density_min -0.218
_refine_diff_density_rms 0.032
_refine_ls_abs_structure_details 'Flack H D (1983), Acta Cryst. A39, 876-881'
_refine_ls_abs_structure_Flack 0.02(13)
_refine_ls_extinction_method none
_refine_ls_goodness_of_fit_ref 0.993
_refine_ls_hydrogen_treatment constr
_refine_ls_matrix_type full
_refine_ls_number_parameters 230
_refine_ls_number_reflns 3815
_refine_ls_number_restraints 0
_refine_ls_restrained_S_all 0.993
_refine_ls_R_factor_all 0.0976
_refine_ls_R_factor_gt 0.0540
_refine_ls_shift/su_max 0.000
_refine_ls_shift/su_mean 0.000
_refine_ls_structure_factor_coef Fsqd
_refine_ls_weighting_details 'calc w=1/[\s^2^(Fo^2^)+(0.0556P)^2^+0.0000P] where P=(Fo^2^+2Fc^2^)/3'
_refine_ls_weighting_scheme calc
_refine_ls_wR_factor_gt 0.1104
_refine_ls_wR_factor_ref 0.1285
_reflns_number_gt 2324
_reflns_number_total 3815
_reflns_threshold_expression >2sigma(I)
_cod_data_source_file jo400187e_si_001.cif
_cod_data_source_block 120710_s2_lxw
_cod_original_cell_volume 2031.23(18)
_cod_database_code 4028324
_chemical_oxdiff_formula C22H17N1O2S1
_reflns_odcompleteness_completeness 99.71
_reflns_odcompleteness_iscentric 1
_reflns_odcompleteness_theta 26.32

loop_
_space_group_symop_id
_space_group_symop_operation_xyz
1 'x, y, z'
2 '-x+1/2, -y, z+1/2'
3 'x+1/2, -y+1/2, -z'
4 '-x, y+1/2, -z+1/2'

loop_
_atom_site_label
_atom_site_type_symbol
_atom_site_fract_x
_atom_site_fract_y
_atom_site_fract_z
_atom_site_U_iso_or_equiv
_atom_site_adp_type
_atom_site_occupancy
_atom_site_symmetry_multiplicity
_atom_site_calc_flag
_atom_site_refinement_flags
S1 S -0.00209(8) 0.06533(7) 0.00659(5) 0.0620(3) Uani 1 1 d .
O1 O 0.0327(3) 0.0586(3) -0.07407(13) 0.1004(9) Uani 1 1 d .
O2 O 0.1037(3) 0.4564(2) 0.03303(15) 0.0998(9) Uani 1 1 d .
N1 N 0.1041(3) 0.3152(3) -0.05620(15) 0.0693(8) Uani 1 1 d .
H1 H 0.1050 0.2398 -0.0620 0.083 Uiso 1 1 calc R
N2 N 0.1198(2) 0.1372(2) 0.05036(13) 0.0515(7) Uani 1 1 d .
C1 C 0.1059(4) 0.3830(4) -0.1231(2) 0.0854(13) Uani 1 1 d .
C2 C 0.0847(4) 0.5017(5) -0.1250(3) 0.1138(17) Uani 1 1 d .
H2 H 0.0694 0.5446 -0.0816 0.137 Uiso 1 1 calc R
C3 C 0.0867(6) 0.5574(7) -0.1957(4) 0.168(3) Uani 1 1 d .
H3 H 0.0751 0.6389 -0.1982 0.201 Uiso 1 1 calc R
C4 C 0.1048(8) 0.4963(11) -0.2599(5) 0.191(5) Uani 1 1 d .
H4 H 0.1020 0.5347 -0.3057 0.229 Uiso 1 1 calc R
C5 C 0.1269(6) 0.3798(9) -0.2562(3) 0.164(3) Uani 1 1 d .
H5 H 0.1414 0.3379 -0.3001 0.197 Uiso 1 1 calc R
C6 C 0.1286(4) 0.3193(6) -0.1881(2) 0.1124(18) Uani 1 1 d .
H6 H 0.1447 0.2384 -0.1864 0.135 Uiso 1 1 calc R
C7 C 0.1013(3) 0.3535(3) 0.0148(2) 0.0640(9) Uani 1 1 d .
C8 C 0.0872(3) 0.2562(3) 0.07455(16) 0.0522(8) Uani 1 1 d .
H8 H -0.0074 0.2548 0.0885 0.063 Uiso 1 1 calc R
C9 C 0.1640(4) 0.2903(3) 0.14531(18) 0.0684(10) Uani 1 1 d .
H9A H 0.2584 0.2954 0.1335 0.082 Uiso 1 1 calc R
H9B H 0.1348 0.3679 0.1615 0.082 Uiso 1 1 calc R
C10 C 0.1455(4) 0.2045(3) 0.20833(18) 0.0599(9) Uani 1 1 d .
C11 C 0.0222(4) 0.1868(3) 0.24001(18) 0.0698(10) Uani 1 1 d .
H11 H -0.0515 0.2270 0.2211 0.084 Uiso 1 1 calc R
C12 C 0.0057(5) 0.1104(4) 0.2995(2) 0.0816(11) Uani 1 1 d .
H12 H -0.0787 0.0994 0.3201 0.098 Uiso 1 1 calc R
C13 C 0.1126(5) 0.0512(4) 0.3279(2) 0.0933(12) Uani 1 1 d .
H13 H 0.1022 -0.0006 0.3678 0.112 Uiso 1 1 calc R
C14 C 0.2352(5) 0.0693(4) 0.2968(2) 0.0987(13) Uani 1 1 d .
H14 H 0.3090 0.0296 0.3159 0.118 Uiso 1 1 calc R
C15 C 0.2514(4) 0.1452(4) 0.2379(2) 0.0818(11) Uani 1 1 d .
H15 H 0.3361 0.1564 0.2178 0.098 Uiso 1 1 calc R
C16 C 0.2600(3) 0.1159(3) 0.0298(2) 0.0764(11) Uani 1 1 d .
H16A H 0.3068 0.0827 0.0715 0.115 Uiso 1 1 calc R
H16B H 0.3012 0.1892 0.0157 0.115 Uiso 1 1 calc R
H16C H 0.2636 0.0618 -0.0115 0.115 Uiso 1 1 calc R
C17 C 0.0065(4) -0.0849(3) 0.0424(2) 0.0786(10) Uani 1 1 d .
C18 C -0.0233(7) -0.0741(4) 0.1255(3) 0.147(2) Uani 1 1 d .
H18A H 0.0552 -0.0469 0.1511 0.221 Uiso 1 1 calc R
H18B H -0.0491 -0.1498 0.1448 0.221 Uiso 1 1 calc R
H18C H -0.0946 -0.0186 0.1329 0.221 Uiso 1 1 calc R
C19 C 0.1339(6) -0.1463(4) 0.0267(4) 0.167(3) Uani 1 1 d .
H19A H 0.1590 -0.1330 -0.0243 0.251 Uiso 1 1 calc R
H19B H 0.1230 -0.2295 0.0351 0.251 Uiso 1 1 calc R
H19C H 0.2022 -0.1162 0.0591 0.251 Uiso 1 1 calc R
C20 C -0.1101(5) -0.1472(4) 0.0046(4) 0.138(2) Uani 1 1 d .
H20A H -0.1897 -0.1010 0.0107 0.207 Uiso 1 1 calc R
H20B H -0.1228 -0.2236 0.0269 0.207 Uiso 1 1 calc R
H20C H -0.0913 -0.1564 -0.0476 0.207 Uiso 1 1 calc R

loop_
_atom_site_aniso_label
_atom_site_aniso_U_11
_atom_site_aniso_U_22
_atom_site_aniso_U_33
_atom_site_aniso_U_23
_atom_site_aniso_U_13
_atom_site_aniso_U_12
S1 0.0589(4) 0.0666(5) 0.0605(5) -0.0028(4) -0.0066(5) -0.0040(5)
O1 0.138(2) 0.113(2) 0.0505(15) -0.0063(16) -0.0113(15) -0.032(2)
O2 0.150(3) 0.0615(17) 0.088(2) 0.0119(15) 0.0156(18) -0.0031(18)
N1 0.0725(19) 0.082(2) 0.0538(19) 0.0244(17) -0.0034(16) -0.0108(16)
N2 0.0445(14) 0.0591(16) 0.0508(16) 0.0030(13) 0.0021(12) 0.0011(13)
C1 0.057(2) 0.124(4) 0.075(3) 0.049(3) -0.017(2) -0.021(2)
C2 0.098(3) 0.135(4) 0.108(4) 0.070(3) -0.023(3) -0.029(3)
C3 0.123(5) 0.210(7) 0.170(6) 0.135(7) -0.067(5) -0.070(5)
C4 0.108(5) 0.329(13) 0.136(6) 0.155(9) -0.057(5) -0.098(7)
C5 0.107(4) 0.317(10) 0.068(4) 0.070(5) -0.009(3) -0.065(6)
C6 0.082(3) 0.201(5) 0.054(3) 0.034(3) -0.004(2) -0.021(3)
C7 0.061(2) 0.073(2) 0.059(2) 0.013(2) -0.0038(18) -0.0019(18)
C8 0.0498(18) 0.060(2) 0.0468(19) 0.0044(16) 0.0012(15) 0.0007(16)
C9 0.079(2) 0.068(2) 0.058(2) -0.0016(19) -0.0089(19) -0.0163(19)
C10 0.071(2) 0.067(2) 0.0421(19) -0.0021(17) -0.0094(18) -0.0120(19)
C11 0.076(3) 0.080(2) 0.053(2) 0.0025(19) -0.004(2) 0.011(2)
C12 0.090(3) 0.100(3) 0.055(2) 0.000(2) 0.006(3) -0.011(3)
C13 0.121(4) 0.102(3) 0.057(2) 0.024(2) -0.013(3) -0.013(3)
C14 0.094(3) 0.119(3) 0.083(3) 0.029(3) -0.027(3) -0.001(3)
C15 0.070(2) 0.108(3) 0.067(3) 0.013(2) -0.015(2) -0.009(2)
C16 0.0485(18) 0.093(3) 0.088(3) 0.000(2) 0.0060(18) 0.0040(19)
C17 0.092(3) 0.056(2) 0.088(3) -0.0069(18) 0.006(3) 0.004(2)
C18 0.255(7) 0.085(3) 0.102(4) 0.029(3) 0.019(4) -0.019(4)
C19 0.124(4) 0.074(3) 0.303(10) 0.016(4) 0.026(5) 0.025(3)
C20 0.135(4) 0.085(3) 0.193(6) -0.032(4) -0.014(5) -0.037(3)

loop_
_atom_type_symbol
_atom_type_description
_atom_type_scat_dispersion_real
_atom_type_scat_dispersion_imag
_atom_type_scat_source
C C 0.0033 0.0016 'International Tables Vol C Tables 4.2.6.8 and 6.1.1.4'
H H 0.0000 0.0000 'International Tables Vol C Tables 4.2.6.8 and 6.1.1.4'
N N 0.0061 0.0033 'International Tables Vol C Tables 4.2.6.8 and 6.1.1.4'
O O 0.0106 0.0060 'International Tables Vol C Tables 4.2.6.8 and 6.1.1.4'
S S 0.1246 0.1234 'International Tables Vol C Tables 4.2.6.8 and 6.1.1.4'

loop_
_geom_angle_atom_site_label_1
_geom_angle_atom_site_label_2
_geom_angle_atom_site_label_3
_geom_angle
O1 S1 N2 108.16(14)
O1 S1 C17 106.45(17)
N2 S1 C17 104.85(16)
C1 N1 H1 115.7
C7 N1 H1 115.7
C7 N1 C1 128.6(4)
C8 N2 S1 115.46(19)
C8 N2 C16 116.2(3)
C16 N2 S1 120.1(2)
C2 C1 N1 123.5(5)
C2 C1 C6 121.1(5)
C6 C1 N1 115.4(4)
C1 C2 H2 121.3
C1 C2 C3 117.4(6)
C3 C2 H2 121.3
C2 C3 H3 118.8
C4 C3 C2 122.3(8)
C4 C3 H3 118.8
C3 C4 H4 120.5
C5 C4 C3 118.9(7)
C5 C4 H4 120.5
C4 C5 H5 119.1
C4 C5 C6 121.8(8)
C6 C5 H5 119.1
C1 C6 C5 118.4(6)
C1 C6 H6 120.8
C5 C6 H6 120.8
O2 C7 N1 124.4(3)
O2 C7 C8 120.1(3)
N1 C7 C8 115.4(3)
N2 C8 C7 115.7(3)
N2 C8 H8 106.1
N2 C8 C9 111.6(3)
C7 C8 H8 106.1
C9 C8 C7 110.4(3)
C9 C8 H8 106.1
C8 C9 H9A 108.9
C8 C9 H9B 108.9
H9A C9 H9B 107.7
C10 C9 C8 113.5(3)
C10 C9 H9A 108.9
C10 C9 H9B 108.9
C11 C10 C9 121.1(3)
C15 C10 C9 121.0(3)
C15 C10 C11 117.8(3)
C10 C11 H11 119.4
C10 C11 C12 121.2(4)
C12 C11 H11 119.4
C11 C12 H12 119.9
C13 C12 C11 120.1(4)
C13 C12 H12 119.9
C12 C13 H13 120.6
C12 C13 C14 118.7(4)
C14 C13 H13 120.6
C13 C14 H14 119.5
C13 C14 C15 121.1(4)
C15 C14 H14 119.5
C10 C15 C14 121.1(4)
C10 C15 H15 119.5
C14 C15 H15 119.5
N2 C16 H16A 109.5
N2 C16 H16B 109.5
N2 C16 H16C 109.5
H16A C16 H16B 109.5
H16A C16 H16C 109.5
H16B C16 H16C 109.5
C18 C17 S1 105.1(2)
C19 C17 S1 114.4(3)
C19 C17 C18 113.1(4)
C19 C17 C20 111.1(4)
C20 C17 S1 103.9(3)
C20 C17 C18 108.8(4)
C17 C18 H18A 109.5
C17 C18 H18B 109.5
C17 C18 H18C 109.5
H18A C18 H18B 109.5
H18A C18 H18C 109.5
H18B C18 H18C 109.5
C17 C19 H19A 109.5
C17 C19 H19B 109.5
C17 C19 H19C 109.5
H19A C19 H19B 109.5
H19A C19 H19C 109.5
H19B C19 H19C 109.5
C17 C20 H20A 109.5
C17 C20 H20B 109.5
C17 C20 H20C 109.5
H20A C20 H20B 109.5
H20A C20 H20C 109.5
H20B C20 H20C 109.5

loop_
_geom_bond_atom_site_label_1
_geom_bond_atom_site_label_2
_geom_bond_distance
S1 O1 1.490(2)
S1 N2 1.663(3)
S1 C17 1.819(3)
O2 C7 1.210(4)
N1 H1 0.8600
N1 C1 1.424(5)
N1 C7 1.346(4)
N2 C8 1.452(4)
N2 C16 1.472(4)
C1 C2 1.360(6)
C1 C6 1.390(6)
C2 H2 0.9300
C2 C3 1.416(7)
C3 H3 0.9300
C3 C4 1.354(13)
C4 H4 0.9300
C4 C5 1.339(11)
C5 H5 0.9300
C5 C6 1.400(7)
C6 H6 0.9300
C7 C8 1.542(4)
C8 H8 0.9800
C8 C9 1.533(4)
C9 H9A 0.9700
C9 H9B 0.9700
C9 C10 1.501(5)
C10 C11 1.373(5)
C10 C15 1.363(5)
C11 H11 0.9300
C11 C12 1.383(5)
C12 H12 0.9300
C12 C13 1.362(6)
C13 H13 0.9300
C13 C14 1.363(5)
C14 H14 0.9300
C14 C15 1.370(5)
C15 H15 0.9300
C16 H16A 0.9600
C16 H16B 0.9600
C16 H16C 0.9600
C17 C18 1.524(6)
C17 C19 1.479(6)
C17 C20 1.522(5)
C18 H18A 0.9600
C18 H18B 0.9600
C18 H18C 0.9600
C19 H19A 0.9600
C19 H19B 0.9600
C19 H19C 0.9600
C20 H20A 0.9600
C20 H20B 0.9600
C20 H20C 0.9600
